data_1549315
loop_
_publ_author_name
'L\"ow, Henrik'
'Mena-Osteritz, Elena'
'von Delius, Max'

_publ_section_title
;
 Self-assembled orthoester cryptands: orthoester scope,
 post-functionalization, kinetic locking and tunable degradation kinetics.
;
_journal_issue 21
_journal_name_full 'Chemical science'
_journal_page_first 4785
_journal_page_last 4793
_journal_paper_doi 10.1039/c8sc01750f
_journal_volume 9
_journal_year 2018
_chemical_formula_moiety 'C28 H38 Na O9, C32 H12 B F24, 2(C H F3)'
_chemical_formula_sum 'C62 H52 B F30 Na O9'
_chemical_formula_weight 1544.83
_chemical_name_systematic
'(1,9-dibenzyl-2,5,8,10,13,16,17,20,23-nonaoxabicyclo[7.7.7]tricosane)-sodium tetrakis(3,5-bis(trifluoromethyl)phenyl)borate'
_space_group_crystal_system monoclinic
_space_group_IT_number 14
_space_group_name_Hall '-P 2yn'
_space_group_name_H-M_alt 'P 1 21/n 1'
_symmetry_space_group_name_Hall '-P 2yn'
_symmetry_space_group_name_H-M 'P 1 21/n 1'
_atom_sites_solution_hydrogens geom
_atom_sites_solution_primary iterative
_audit_creation_date 2018-03-27
_audit_creation_method
;
Olex2 1.2
(compiled 2017.08.10 svn.r3458 for OlexSys, GUI svn.r5381)
;
_audit_update_record
;
2018-03-27 deposited with the CCDC.
2018-04-27 downloaded from the CCDC.
;
_cell_angle_alpha 90
_cell_angle_beta 101.158(14)
_cell_angle_gamma 90
_cell_formula_units_Z 4
_cell_length_a 20.158(5)
_cell_length_b 17.085(5)
_cell_length_c 20.698(6)
_cell_measurement_reflns_used 9814
_cell_measurement_temperature 150(2)
_cell_measurement_theta_max 27.67
_cell_measurement_theta_min 2.34
_cell_volume 6994(3)
_computing_cell_refinement 'SAINT v8.37A (Bruker, 2015)'
_computing_data_reduction 'SAINT v8.37A (Bruker, 2015)'
_computing_molecular_graphics 'Olex2 (Dolomanov et al., 2009)'
_computing_publication_material 'Olex2 (Dolomanov et al., 2009)'
_computing_structure_refinement 'ShelXL (Sheldrick, 2015)'
_computing_structure_solution
;
Superflip (Palatinus & Chapuis, 2007;Palatinus & van der Lee, 2008;
Palatinus et al., 2012)
;
_diffrn_ambient_temperature 150.01
_diffrn_detector_area_resol_mean 8
_diffrn_measured_fraction_theta_full 0.999
_diffrn_measured_fraction_theta_max 0.998
_diffrn_measurement_device_type 'Bruker APEX-II CCD'
_diffrn_measurement_method '\f and \w scans'
_diffrn_radiation_monochromator graphite
_diffrn_radiation_type MoK\a
_diffrn_radiation_wavelength 0.71073
_diffrn_reflns_av_R_equivalents 0.0474
_diffrn_reflns_av_unetI/netI 0.0304
_diffrn_reflns_Laue_measured_fraction_full 0.999
_diffrn_reflns_Laue_measured_fraction_max 0.998
_diffrn_reflns_limit_h_max 26
_diffrn_reflns_limit_h_min -25
_diffrn_reflns_limit_k_max 22
_diffrn_reflns_limit_k_min -22
_diffrn_reflns_limit_l_max 27
_diffrn_reflns_limit_l_min -27
_diffrn_reflns_number 122973
_diffrn_reflns_point_group_measured_fraction_full 0.999
_diffrn_reflns_point_group_measured_fraction_max 0.998
_diffrn_reflns_theta_full 25.242
_diffrn_reflns_theta_max 27.851
_diffrn_reflns_theta_min 2.333
_diffrn_source 'sealed tube'
_diffrn_standards_number 0
_exptl_absorpt_coefficient_mu 0.155
_exptl_absorpt_correction_T_max 0.7456
_exptl_absorpt_correction_T_min 0.6959
_exptl_absorpt_correction_type none
_exptl_crystal_colour 'clear light colourless'
_exptl_crystal_colour_lustre clear
_exptl_crystal_colour_modifier light
_exptl_crystal_colour_primary colourless
_exptl_crystal_density_diffrn 1.467
_exptl_crystal_description block
_exptl_crystal_F_000 3128
_exptl_crystal_size_max 0.327
_exptl_crystal_size_mid 0.239
_exptl_crystal_size_min 0.146
_refine_diff_density_max 0.994
_refine_diff_density_min -0.858
_refine_diff_density_rms 0.086
_refine_ls_extinction_coef 0.0003(3)
_refine_ls_extinction_expression Fc^*^=kFc[1+0.001xFc^2^\l^3^/sin(2\q)]^-1/4^
_refine_ls_extinction_method 'SHELXL-2016/6 (Sheldrick 2016)'
_refine_ls_goodness_of_fit_ref 1.036
_refine_ls_hydrogen_treatment constr
_refine_ls_matrix_type full
_refine_ls_number_parameters 1040
_refine_ls_number_reflns 16615
_refine_ls_number_restraints 346
_refine_ls_restrained_S_all 1.087
_refine_ls_R_factor_all 0.0998
_refine_ls_R_factor_gt 0.0752
_refine_ls_shift/su_max 0.001
_refine_ls_shift/su_mean 0.000
_refine_ls_structure_factor_coef Fsqd
_refine_ls_weighting_details 'w=1/[\s^2^(Fo^2^)+(0.1199P)^2^+11.2480P] where P=(Fo^2^+2Fc^2^)/3'
_refine_ls_weighting_scheme calc
_refine_ls_wR_factor_gt 0.2112
_refine_ls_wR_factor_ref 0.2342
_reflns_Friedel_coverage 0.000
_reflns_number_gt 12313
_reflns_number_total 16615
_reflns_threshold_expression 'I > 2\s(I)'
_cod_data_source_file c8sc01750f2.cif
_cod_data_source_block hl17073_0m
_cod_depositor_comments 'Adding full bibliography for 1549313--1549320.cif.'
_cod_database_code 1549315
_shelx_shelxl_version_number 2016/6
_shelx_space_group_comment
;
The symmetry employed for this shelxl refinement is uniquely defined
by the following loop, which should always be used as a source of
symmetry information in preference to the above space-group names.
They are only intended as comments.
;
_shelx_estimated_absorpt_t_max 0.978
_shelx_estimated_absorpt_t_min 0.951
_olex2_refinement_description
;
1. Fixed Uiso
 At 1.2 times of:
  All C(H) groups, All C(H,H) groups
2. Restrained distances
 C46-F13A \\sim C46-F14 \\sim C46-F12 \\sim C46-F13 \\sim C46-F14A \\sim
C46-F12A \\sim C46-C44
 with sigma of 0.02
 C5-F19A \\sim C5-F18A \\sim C5-F20A \\sim C5-F19 \\sim C5-F18 \\sim C5-F20
\\sim C5-C49
 with sigma of 0.02
 F5AA-F10 \\sim F5AA-F11 \\sim F10-F11
 with sigma of 0.04
 C2-F5AA \\sim C2-F10 \\sim C2-F11 \\sim C2-C35
 with sigma of 0.02
 C52-F15 \\sim C52-F17 \\sim C52-F16 \\sim C52-C51
 with sigma of 0.02
 F15-F16 \\sim F15-F17 \\sim F16-F17 \\sim F0AA-F1AA \\sim F0AA-F27 \\sim
F1AA-F27
 with sigma of 0.04
 C52-F15 \\sim C52-F16 \\sim C52-F17 \\sim C52-C51 \\sim C52-F0AA \\sim
C52-F1AA \\sim C52-F27
 with sigma of 0.02
 F2AA-F3AA \\sim F2AA-F4AA \\sim F3AA-F4AA \\sim F3AB-F2AB \\sim F3AB-F4AB
 with sigma of 0.04
 C6AA-F2AA \\sim C6AA-F3AA \\sim C6AA-F4AA \\sim C6AA-C39 \\sim C6AA-F3AB \\sim
C6AA-F2AB \\sim C6AA-
 F4AB
 with sigma of 0.02
3. Rigid body (RIGU) restrains
 F12A, F13A, F14A, C46, C44
 with sigma for 1-2 distances of 0.004 and sigma for 1-3 distances of 0.004
 F12, F13, F14, C46, C44
 with sigma for 1-2 distances of 0.004 and sigma for 1-3 distances of 0.004
 F12, F13, F14, F18, F19, F20, C5, C49
 with sigma for 1-2 distances of 0.004 and sigma for 1-3 distances of 0.004
 F12A, F13A, F14A, F20A, F18A, F19A, C5, C49
 with sigma for 1-2 distances of 0.004 and sigma for 1-3 distances of 0.004
 F12, F13, F14, F15, F16, F17, F18, F19, F20, C52, C51
 with sigma for 1-2 distances of 0.004 and sigma for 1-3 distances of 0.004
 F12A, F13A, F14A, F20A, F18A, F19A, F0AA, F1AA, F27, C52, C51
 with sigma for 1-2 distances of 0.004 and sigma for 1-3 distances of 0.004
 C39, C6AA, F3AA, F2AA, F4AA
 with sigma for 1-2 distances of 0.004 and sigma for 1-3 distances of 0.004
 C39, C6AA, F3AB, F2AB, F4AB
 with sigma for 1-2 distances of 0.004 and sigma for 1-3 distances of 0.004
4. Others
 Sof(F12A)=Sof(F13A)=Sof(F14A)=1-FVAR(1)
 Sof(F12)=Sof(F13)=Sof(F14)=FVAR(1)
 Sof(F20A)=Sof(F18A)=Sof(F19A)=1-FVAR(2)
 Sof(F18)=Sof(F19)=Sof(F20)=FVAR(2)
 Sof(F3AB)=Sof(F2AB)=Sof(F4AB)=1-FVAR(3)
 Sof(F2AA)=Sof(F3AA)=Sof(F4AA)=FVAR(3)
 Fixed Sof: F15(0.75) F16(0.75) F17(0.75) F0AA(0.25) F1AA(0.25) F27(0.25)
5.a Ternary CH refined with riding coordinates:
 C3AA(H3AA), C5AA(H5AA)
5.b Secondary CH2 refined with riding coordinates:
 C7AA(H7Aa,H7Ab), C8(H8a,H8b), C15(H15a,H15b), C16(H16a,H16b), C17(H17a,H17b),
 C18(H18a,H18b), C19(H19a,H19b), C20(H20a,H20b), C21(H21a,H21b), C22(H22a,H22b),
  C25(H25a,H25b), C26(H26a,H26b), C27(H27a,H27b), C28(H28a,H28b)
5.c Aromatic/amide H refined with riding coordinates:
 C1(H1), C0AA(H0AA), C1AA(H1AA), C10(H10), C11(H11), C12(H12), C13(H13),
 C14(H14), C23(H23), C24(H24), C29(H29), C31(H31), C34(H34), C38(H38), C40(H40),
  C42(H42), C43(H43), C45(H45), C48(H48), C50(H50), C53(H53), C54(H54)
;
_olex2_submission_special_instructions 'No special instructions were received'

loop_
_space_group_symop_operation_xyz
'x, y, z'
'-x+1/2, y+1/2, -z+1/2'
'-x, -y, -z'
'x-1/2, -y-1/2, z-1/2'

loop_
_atom_site_label
_atom_site_type_symbol
_atom_site_fract_x
_atom_site_fract_y
_atom_site_fract_z
_atom_site_U_iso_or_equiv
_atom_site_adp_type
_atom_site_occupancy
_atom_site_site_symmetry_order
_atom_site_calc_flag
_atom_site_refinement_flags_posn
_atom_site_refinement_flags_adp
_atom_site_refinement_flags_occupancy
_atom_site_disorder_assembly
_atom_site_disorder_group
Na1 Na -0.03946(5) 0.82264(6) 1.21110(5) 0.0257(2) Uani 1 1 d . . . . .
F5AA F 0.15793(14) 0.45943(13) 1.00379(11) 0.0594(6) Uani 1 1 d D . . . .
F6AA F 0.33063(13) 0.53749(15) 0.81179(14) 0.0659(7) Uani 1 1 d . . . . .
F7AA F 0.23918(14) 0.51480(12) 0.74294(10) 0.0586(7) Uani 1 1 d . . . . .
F2AA F -0.0257(4) 0.7252(5) 0.9376(6) 0.066(3) Uani 0.47(3) 1 d D U P A 1
F3AA F -0.0645(6) 0.8366(10) 0.9655(7) 0.100(5) Uani 0.47(3) 1 d D U P A 1
F4AA F -0.0377(6) 0.8225(4) 0.8702(3) 0.035(2) Uani 0.47(3) 1 d D U P A 1
F7 F 0.17197(14) 1.03894(12) 1.06116(13) 0.0598(6) Uani 1 1 d . . . . .
F8 F 0.07689(13) 1.01670(13) 1.09128(13) 0.0589(6) Uani 1 1 d . . . . .
F9 F 0.16834(14) 0.96336(13) 1.14239(11) 0.0593(6) Uani 1 1 d . . . . .
F10 F 0.1703(2) 0.43600(14) 1.10614(13) 0.0869(10) Uani 1 1 d D . . . .
F11 F 0.08800(15) 0.50674(17) 1.0573(2) 0.1065(14) Uani 1 1 d D . . . .
F12 F 0.3009(8) 0.6098(6) 1.2616(6) 0.077(3) Uani 0.53(4) 1 d D U P B 1
F13 F 0.3673(4) 0.6787(11) 1.2200(6) 0.071(3) Uani 0.53(4) 1 d D U P B 1
F14 F 0.2793(10) 0.7306(9) 1.2435(9) 0.070(4) Uani 0.53(4) 1 d D U P B 1
F15 F 0.5273(4) 0.8363(5) 1.1059(5) 0.065(2) Uani 0.75 1 d D U P C 1
F16 F 0.5335(4) 0.7528(5) 1.0302(4) 0.090(3) Uani 0.75 1 d D U P C 1
F17 F 0.4818(5) 0.7238(5) 1.1070(4) 0.063(2) Uani 0.75 1 d D U P C 1
F18 F 0.4029(2) 1.0480(2) 0.9724(3) 0.0622(13) Uani 0.803(11) 1 d D U P D 1
F19 F 0.30998(14) 1.0252(2) 0.9093(3) 0.0682(17) Uani 0.803(11) 1 d D U P D 1
F20 F 0.4025(4) 0.9947(3) 0.8805(3) 0.090(2) Uani 0.803(11) 1 d D U P D 1
F21 F 0.17417(11) 0.86144(11) 0.73442(11) 0.0460(5) Uani 1 1 d . . . . .
F22 F 0.14338(12) 0.76386(13) 0.67059(9) 0.0485(5) Uani 1 1 d . . . . .
F23 F 0.08075(10) 0.80465(14) 0.73652(10) 0.0489(5) Uani 1 1 d . . . . .
F24 F 0.24823(15) 0.48263(12) 0.84431(11) 0.0604(7) Uani 1 1 d . . . . .
O1 O 0.04861(10) 0.84192(12) 1.32966(10) 0.0293(4) Uani 1 1 d . . . . .
O2 O -0.08162(10) 0.77908(12) 1.31197(9) 0.0288(4) Uani 1 1 d . . . . .
O2AA O -0.11945(10) 0.70915(12) 1.19160(9) 0.0263(4) Uani 1 1 d . . . . .
O4 O -0.16061(10) 0.81776(11) 1.13843(9) 0.0261(4) Uani 1 1 d . . . . .
O5 O -0.07814(10) 0.95049(11) 1.15354(10) 0.0261(4) Uani 1 1 d . . . . .
O6 O 0.00797(10) 0.95056(11) 1.27535(9) 0.0259(4) Uani 1 1 d . . . . .
O7 O -0.08638(10) 0.74245(11) 1.09880(10) 0.0257(4) Uani 1 1 d . . . . .
O8 O 0.04521(10) 0.73313(12) 1.16894(10) 0.0269(4) Uani 1 1 d . . . . .
O9 O 0.07784(10) 0.87254(12) 1.23374(10) 0.0265(4) Uani 1 1 d . . . . .
C1 C 0.10451(19) 1.0124(2) 1.52461(18) 0.0458(8) Uani 1 1 d . . . . .
H1 H 0.098020 1.024301 1.567789 0.055 Uiso 1 1 calc R . . . .
C0AA C 0.14696(19) 0.9517(2) 1.51457(17) 0.0460(8) Uani 1 1 d . . . . .
H0AA H 0.169662 0.921890 1.550940 0.055 Uiso 1 1 calc R . . . .
C1AA C 0.15641(17) 0.9344(2) 1.45144(16) 0.0384(7) Uani 1 1 d . . . . .
H1AA H 0.186344 0.893444 1.445124 0.046 Uiso 1 1 calc R . . . .
C2AA C 0.12255(14) 0.97645(18) 1.39712(15) 0.0307(6) Uani 1 1 d . . . . .
C7AA C 0.12794(15) 0.95118(18) 1.32911(15) 0.0310(6) Uani 1 1 d . . . . .
H7AA H 0.168843 0.918340 1.331757 0.037 Uiso 1 1 calc R . . . .
H7AB H 0.133743 0.998142 1.302735 0.037 Uiso 1 1 calc R . . . .
C4AA C 0.06647(14) 0.90506(16) 1.29353(14) 0.0254(5) Uani 1 1 d . . . . .
C7 C -0.14326(14) 0.73977(16) 1.12811(13) 0.0245(5) Uani 1 1 d . . . . .
C8 C -0.20193(15) 0.69119(17) 1.09024(14) 0.0284(6) Uani 1 1 d . . . . .
H8A H -0.184951 0.638231 1.082787 0.034 Uiso 1 1 calc R . . . .
H8B H -0.236530 0.685357 1.117952 0.034 Uiso 1 1 calc R . . . .
C9 C -0.23530(15) 0.72534(17) 1.02451(14) 0.0294(6) Uani 1 1 d . . . . .
C10 C -0.20216(16) 0.72571(18) 0.97142(15) 0.0332(6) Uani 1 1 d . . . . .
H10 H -0.158459 0.703050 0.976036 0.040 Uiso 1 1 calc R . . . .
C11 C -0.2323(2) 0.7588(2) 0.91211(16) 0.0440(8) Uani 1 1 d . . . . .
H11 H -0.209294 0.758909 0.876174 0.053 Uiso 1 1 calc R . . . .
C12 C -0.2960(2) 0.7916(2) 0.90496(18) 0.0502(9) Uani 1 1 d . . . . .
H12 H -0.316533 0.814437 0.864140 0.060 Uiso 1 1 calc R . . . .
C13 C 0.07172(18) 1.0553(2) 1.47152(18) 0.0408(7) Uani 1 1 d . . . . .
H13 H 0.042461 1.096812 1.478277 0.049 Uiso 1 1 calc R . . . .
C14 C 0.08107(17) 1.03841(18) 1.40833(17) 0.0355(7) Uani 1 1 d . . . . .
H14 H 0.059037 1.069313 1.372346 0.043 Uiso 1 1 calc R . . . .
C15 C 0.00581(17) 0.8543(2) 1.37733(14) 0.0351(7) Uani 1 1 d . . . . .
H15A H -0.022262 0.901685 1.366035 0.042 Uiso 1 1 calc R . . . .
H15B H 0.033664 0.861113 1.421914 0.042 Uiso 1 1 calc R . . . .
C16 C -0.03822(17) 0.7833(2) 1.37532(14) 0.0348(7) Uani 1 1 d . . . . .
H16A H -0.009877 0.735597 1.383226 0.042 Uiso 1 1 calc R . . . .
H16B H -0.065601 0.786762 1.410099 0.042 Uiso 1 1 calc R . . . .
C17 C -0.12188(16) 0.70997(19) 1.30520(14) 0.0319(6) Uani 1 1 d . . . . .
H17A H -0.150831 0.709288 1.338758 0.038 Uiso 1 1 calc R . . . .
H17B H -0.092491 0.663076 1.311579 0.038 Uiso 1 1 calc R . . . .
C18 C -0.16494(15) 0.70944(19) 1.23743(14) 0.0317(6) Uani 1 1 d . . . . .
H18A H -0.194059 0.662311 1.231202 0.038 Uiso 1 1 calc R . . . .
H18B H -0.194220 0.756419 1.230703 0.038 Uiso 1 1 calc R . . . .
C19 C -0.16338(15) 0.87441(17) 1.08570(14) 0.0289(6) Uani 1 1 d . . . . .
H19A H -0.209150 0.875684 1.057730 0.035 Uiso 1 1 calc R . . . .
H19B H -0.130330 0.860852 1.057797 0.035 Uiso 1 1 calc R . . . .
C20 C -0.14631(15) 0.95251(16) 1.11861(14) 0.0285(6) Uani 1 1 d . . . . .
H20A H -0.151904 0.994578 1.085102 0.034 Uiso 1 1 calc R . . . .
H20B H -0.177095 0.963403 1.149441 0.034 Uiso 1 1 calc R . . . .
C21 C -0.06107(15) 1.02083(16) 1.18964(15) 0.0286(6) Uani 1 1 d . . . . .
H21A H -0.093162 1.030037 1.219503 0.034 Uiso 1 1 calc R . . . .
H21B H -0.063748 1.065763 1.159043 0.034 Uiso 1 1 calc R . . . .
C22 C 0.00977(15) 1.01322(17) 1.22901(15) 0.0285(6) Uani 1 1 d . . . . .
H22A H 0.041785 1.000713 1.199755 0.034 Uiso 1 1 calc R . . . .
H22B H 0.024205 1.062678 1.252486 0.034 Uiso 1 1 calc R . . . .
C23 C -0.29945(16) 0.7580(2) 1.01694(17) 0.0391(7) Uani 1 1 d . . . . .
H23 H -0.322643 0.757624 1.052766 0.047 Uiso 1 1 calc R . . . .
C24 C -0.32993(19) 0.7913(2) 0.95723(19) 0.0492(9) Uani 1 1 d . . . . .
H24 H -0.373738 0.813785 0.952258 0.059 Uiso 1 1 calc R . . . .
C25 C -0.04805(15) 0.67136(17) 1.09858(16) 0.0309(6) Uani 1 1 d . . . . .
H25A H -0.062570 0.643053 1.056481 0.037 Uiso 1 1 calc R . . . .
H25B H -0.054916 0.636730 1.135072 0.037 Uiso 1 1 calc R . . . .
C26 C 0.02513(15) 0.69458(18) 1.10704(14) 0.0299(6) Uani 1 1 d . . . . .
H26A H 0.053406 0.647502 1.105440 0.036 Uiso 1 1 calc R . . . .
H26B H 0.031429 0.730083 1.070909 0.036 Uiso 1 1 calc R . . . .
C27 C 0.11114(14) 0.76604(18) 1.17475(15) 0.0309(6) Uani 1 1 d . . . . .
H27A H 0.112587 0.801148 1.136992 0.037 Uiso 1 1 calc R . . . .
H27B H 0.144847 0.723909 1.174717 0.037 Uiso 1 1 calc R . . . .
C28 C 0.12733(15) 0.81131(19) 1.23801(16) 0.0335(6) Uani 1 1 d . . . . .
H28A H 0.125190 0.776687 1.275908 0.040 Uiso 1 1 calc R . . . .
H28B H 0.173358 0.833840 1.243881 0.040 Uiso 1 1 calc R . . . .
C29 C 0.20229(15) 0.66303(16) 0.76813(13) 0.0269(6) Uani 1 1 d . . . . .
H29 H 0.194039 0.644767 0.723946 0.032 Uiso 1 1 calc R . . . .
C30 C 0.23640(15) 0.61712(16) 0.81928(13) 0.0261(5) Uani 1 1 d . . . . .
C31 C 0.24746(13) 0.64302(16) 0.88463(13) 0.0239(5) Uani 1 1 d . . . . .
H31 H 0.271494 0.610287 0.918304 0.029 Uiso 1 1 calc R . . . .
C32 C 0.22407(12) 0.71585(15) 0.90175(12) 0.0207(5) Uani 1 1 d . . . . .
C33 C 0.23764(13) 0.68496(15) 1.03484(13) 0.0221(5) Uani 1 1 d . . . . .
C34 C 0.20058(14) 0.61535(16) 1.02432(14) 0.0266(6) Uani 1 1 d . . . . .
H34 H 0.177981 0.602785 0.980912 0.032 Uiso 1 1 calc R . . . .
C35 C 0.19567(16) 0.56372(17) 1.07546(15) 0.0316(6) Uani 1 1 d D . . . .
C36 C 0.26311(19) 0.53840(18) 0.80427(15) 0.0379(7) Uani 1 1 d . . . . .
C37 C 0.17294(13) 0.80704(16) 0.98564(13) 0.0234(5) Uani 1 1 d . . . . .
C38 C 0.10636(14) 0.78556(18) 0.95721(14) 0.0287(6) Uani 1 1 d . . . . .
H38 H 0.099485 0.740570 0.929760 0.034 Uiso 1 1 calc R . . . .
C39 C 0.05012(15) 0.82737(19) 0.96756(15) 0.0330(6) Uani 1 1 d D U . . .
C40 C 0.05807(16) 0.89209(19) 1.00774(16) 0.0357(7) Uani 1 1 d . . . . .
H40 H 0.019904 0.920897 1.015070 0.043 Uiso 1 1 calc R . . . .
C41 C 0.12306(17) 0.91451(17) 1.03741(15) 0.0331(7) Uani 1 1 d . . . . .
C42 C 0.17973(15) 0.87259(16) 1.02643(14) 0.0278(6) Uani 1 1 d . . . . .
H42 H 0.223637 0.889262 1.047243 0.033 Uiso 1 1 calc R . . . .
C43 C 0.22809(17) 0.57934(17) 1.13960(15) 0.0328(6) Uani 1 1 d . . . . .
H43 H 0.225162 0.543907 1.174307 0.039 Uiso 1 1 calc R . . . .
C44 C 0.26501(15) 0.64837(18) 1.15164(14) 0.0293(6) Uani 1 1 d D U . . .
C45 C 0.26851(14) 0.70013(17) 1.10025(13) 0.0250(5) Uani 1 1 d . . . . .
H45 H 0.292842 0.747658 1.110053 0.030 Uiso 1 1 calc R . . . .
C46 C 0.30112(18) 0.6678(2) 1.21920(15) 0.0404(7) Uani 1 1 d D U . . .
C47 C 0.30792(13) 0.79983(16) 0.98639(12) 0.0220(5) Uani 1 1 d . . . . .
C48 C 0.31031(13) 0.87349(16) 0.95707(13) 0.0241(5) Uani 1 1 d . . . . .
H48 H 0.269780 0.895056 0.932405 0.029 Uiso 1 1 calc R . . . .
C49 C 0.37005(14) 0.91612(17) 0.96284(14) 0.0285(6) Uani 1 1 d D U . . .
C50 C 0.43033(14) 0.88645(18) 0.99893(14) 0.0301(6) Uani 1 1 d . . . . .
H50 H 0.471126 0.915551 1.003500 0.036 Uiso 1 1 calc R . . . .
C51 C 0.42942(14) 0.81350(17) 1.02802(14) 0.0270(6) Uani 1 1 d D U . . .
C52 C 0.49314(14) 0.78161(19) 1.06779(15) 0.0350(6) Uani 1 1 d D U . . .
C53 C 0.36957(13) 0.77055(16) 1.02074(13) 0.0245(5) Uani 1 1 d . . . . .
H53 H 0.370703 0.719818 1.039708 0.029 Uiso 1 1 calc R . . . .
C54 C 0.19125(13) 0.76184(15) 0.84888(13) 0.0224(5) Uani 1 1 d . . . . .
H54 H 0.175614 0.812361 0.857936 0.027 Uiso 1 1 calc R . . . .
C55 C 0.18065(13) 0.73652(16) 0.78377(13) 0.0238(5) Uani 1 1 d . . . . .
C56 C 0.14482(15) 0.79015(18) 0.73118(14) 0.0306(6) Uani 1 1 d . . . . .
B1 B 0.23672(14) 0.75087(17) 0.97687(14) 0.0205(5) Uani 1 1 d . . . . .
C2 C 0.1536(2) 0.49245(19) 1.06125(19) 0.0473(9) Uani 1 1 d D . . . .
C6AA C -0.01855(15) 0.8003(2) 0.93469(17) 0.0412(7) Uani 1 1 d D U . . .
C4 C 0.1348(2) 0.9831(2) 1.08239(17) 0.0415(8) Uani 1 1 d . . . . .
C5 C 0.37075(16) 0.9940(2) 0.93067(17) 0.0408(7) Uani 1 1 d D U . . .
F12A F 0.2775(15) 0.6288(15) 1.2667(6) 0.104(6) Uani 0.47(4) 1 d D U P B 2
F13A F 0.3662(6) 0.6561(14) 1.2307(10) 0.080(5) Uani 0.47(4) 1 d D U P B 2
F14A F 0.2929(12) 0.7418(7) 1.2353(10) 0.062(4) Uani 0.47(4) 1 d D U P B 2
F20A F 0.3372(12) 0.9872(11) 0.8704(7) 0.091(9) Uani 0.197(11) 1 d D U P D 2
F18A F 0.4320(6) 1.0032(13) 0.9166(13) 0.088(7) Uani 0.197(11) 1 d D U P D 2
F19A F 0.368(2) 1.0522(11) 0.9696(11) 0.140(13) Uani 0.197(11) 1 d D U P D 2
F1 F 0.38840(14) 1.08134(16) 1.23671(12) 0.0640(7) Uani 1 1 d . . . . .
F2 F 0.32354(18) 0.93046(18) 1.23265(16) 0.0838(9) Uani 1 1 d . . . . .
F3 F 0.3661(2) 0.9886(2) 1.11870(16) 0.1123(13) Uani 1 1 d . . . . .
F4 F 0.5512(2) 0.9460(2) 1.3865(2) 0.1179(14) Uani 1 1 d . . . . .
F5 F 0.5062(3) 0.8408(3) 1.2821(3) 0.1412(18) Uani 1 1 d . . . . .
F6 F 0.5637(3) 0.9880(3) 1.2604(3) 0.161(2) Uani 1 1 d . . . . .
C3AA C 0.3485(10) 1.0099(7) 1.1870(5) 0.242(9) Uani 1 1 d . . . . .
H3AA H 0.303619 1.035540 1.171888 0.290 Uiso 1 1 calc R . . . .
F0AA F 0.5424(10) 0.8317(12) 1.0915(14) 0.058(5) Uani 0.25 1 d D U P C 2
F1AA F 0.5259(14) 0.7313(10) 1.0336(13) 0.054(4) Uani 0.25 1 d D U P C 2
F27 F 0.4865(11) 0.7374(14) 1.1199(9) 0.045(4) Uani 0.25 1 d D U P C 2
C5AA C 0.5294(11) 0.9373(9) 1.3100(9) 0.292(12) Uani 1 1 d . . . . .
H5AA H 0.483803 0.962390 1.303018 0.351 Uiso 1 1 calc R . . . .
F3AB F -0.0694(3) 0.8278(3) 0.9609(4) 0.038(2) Uani 0.53(3) 1 d D U P A 2
F2AB F -0.0256(5) 0.7209(3) 0.9343(5) 0.060(3) Uani 0.53(3) 1 d D U P A 2
F4AB F -0.0277(7) 0.8241(8) 0.8727(4) 0.093(5) Uani 0.53(3) 1 d D U P A 2

loop_
_atom_site_aniso_label
_atom_site_aniso_U_11
_atom_site_aniso_U_22
_atom_site_aniso_U_33
_atom_site_aniso_U_23
_atom_site_aniso_U_13
_atom_site_aniso_U_12
Na1 0.0240(5) 0.0260(5) 0.0272(5) 0.0008(4) 0.0057(4) -0.0027(4)
F5AA 0.0914(19) 0.0368(11) 0.0523(13) -0.0112(10) 0.0200(12) -0.0202(11)
F6AA 0.0560(14) 0.0568(14) 0.0856(18) -0.0231(13) 0.0152(13) 0.0215(12)
F7AA 0.1009(19) 0.0387(11) 0.0306(10) -0.0131(8) -0.0006(11) 0.0183(12)
F2AA 0.011(4) 0.089(5) 0.091(7) 0.052(5) -0.011(4) -0.015(3)
F3AA 0.037(5) 0.193(12) 0.084(7) 0.054(7) 0.041(5) 0.047(6)
F4AA 0.018(3) 0.048(4) 0.035(3) -0.005(3) -0.006(2) -0.006(2)
F7 0.0880(18) 0.0336(11) 0.0694(15) -0.0071(10) 0.0442(14) -0.0065(11)
F8 0.0679(15) 0.0449(12) 0.0725(16) -0.0097(11) 0.0353(13) 0.0173(11)
F9 0.0868(18) 0.0464(12) 0.0430(12) -0.0128(10) 0.0084(12) 0.0060(12)
F10 0.168(3) 0.0352(12) 0.0598(16) 0.0072(11) 0.0281(18) -0.0284(16)
F11 0.0632(18) 0.0581(17) 0.215(4) -0.041(2) 0.069(2) -0.0303(14)
F12 0.126(7) 0.071(4) 0.029(4) 0.019(3) 0.002(3) 0.013(5)
F13 0.036(3) 0.136(10) 0.035(3) 0.011(4) -0.004(2) 0.007(4)
F14 0.070(6) 0.093(7) 0.039(5) -0.024(5) -0.011(4) 0.050(6)
F15 0.047(4) 0.052(2) 0.077(4) -0.005(2) -0.034(3) -0.006(3)
F16 0.041(3) 0.172(8) 0.057(3) 0.004(4) 0.007(2) 0.056(5)
F17 0.044(3) 0.056(3) 0.075(4) 0.028(3) -0.026(3) -0.013(2)
F18 0.063(2) 0.0310(18) 0.081(3) 0.0033(15) -0.0139(18) -0.0118(16)
F19 0.0346(15) 0.0432(19) 0.117(4) 0.039(2) -0.0091(16) -0.0047(12)
F20 0.149(6) 0.055(2) 0.089(3) 0.028(2) 0.081(4) 0.015(3)
F21 0.0509(12) 0.0323(10) 0.0509(12) 0.0143(9) 0.0000(9) -0.0003(9)
F22 0.0678(14) 0.0534(12) 0.0216(9) 0.0024(8) 0.0021(9) 0.0151(11)
F23 0.0289(10) 0.0716(14) 0.0441(11) 0.0149(10) 0.0021(8) 0.0135(9)
F24 0.111(2) 0.0263(10) 0.0486(12) 0.0028(9) 0.0272(13) 0.0091(11)
O1 0.0308(10) 0.0283(10) 0.0294(10) 0.0035(8) 0.0075(8) -0.0022(8)
O2 0.0330(11) 0.0310(10) 0.0228(9) 0.0018(8) 0.0063(8) -0.0084(8)
O2AA 0.0256(9) 0.0295(10) 0.0244(9) 0.0015(8) 0.0063(7) -0.0011(8)
O4 0.0296(10) 0.0228(9) 0.0265(9) -0.0007(7) 0.0070(8) -0.0001(8)
O5 0.0240(9) 0.0222(9) 0.0312(10) -0.0011(8) 0.0030(8) 0.0019(7)
O6 0.0222(9) 0.0273(10) 0.0286(10) 0.0021(8) 0.0060(7) 0.0007(7)
O7 0.0234(9) 0.0257(9) 0.0293(10) -0.0005(8) 0.0087(8) -0.0010(7)
O8 0.0232(9) 0.0305(10) 0.0283(10) -0.0017(8) 0.0081(8) 0.0014(8)
O9 0.0227(9) 0.0291(10) 0.0278(10) -0.0016(8) 0.0052(7) 0.0024(8)
C1 0.0461(19) 0.052(2) 0.0379(18) -0.0136(16) 0.0057(15) -0.0064(16)
C0AA 0.047(2) 0.053(2) 0.0339(17) -0.0055(15) -0.0037(14) 0.0037(16)
C1AA 0.0325(16) 0.0402(17) 0.0383(17) -0.0054(14) -0.0033(13) 0.0050(13)
C2AA 0.0241(13) 0.0304(14) 0.0361(15) -0.0057(12) 0.0019(11) -0.0061(11)
C7AA 0.0227(13) 0.0339(15) 0.0355(15) -0.0025(12) 0.0036(11) -0.0046(11)
C4AA 0.0232(13) 0.0263(13) 0.0266(13) -0.0007(10) 0.0049(10) -0.0011(10)
C7 0.0228(12) 0.0261(13) 0.0253(13) -0.0007(10) 0.0067(10) -0.0025(10)
C8 0.0291(14) 0.0288(14) 0.0276(13) -0.0031(11) 0.0061(11) -0.0079(11)
C9 0.0306(14) 0.0303(14) 0.0262(13) -0.0051(11) 0.0026(11) -0.0097(12)
C10 0.0344(15) 0.0341(15) 0.0309(15) -0.0060(12) 0.0056(12) -0.0080(12)
C11 0.060(2) 0.0435(18) 0.0273(15) -0.0030(14) 0.0057(14) -0.0117(17)
C12 0.062(2) 0.047(2) 0.0338(17) 0.0029(15) -0.0105(16) -0.0081(18)
C13 0.0400(18) 0.0327(16) 0.0488(19) -0.0110(14) 0.0067(15) -0.0012(14)
C14 0.0356(16) 0.0278(14) 0.0415(17) -0.0022(12) 0.0036(13) -0.0006(12)
C15 0.0422(17) 0.0416(17) 0.0225(13) -0.0027(12) 0.0089(12) -0.0133(14)
C16 0.0418(17) 0.0416(17) 0.0211(13) 0.0019(12) 0.0062(12) -0.0119(14)
C17 0.0352(15) 0.0365(15) 0.0255(13) 0.0035(12) 0.0093(12) -0.0126(13)
C18 0.0281(14) 0.0409(16) 0.0276(14) 0.0038(12) 0.0088(11) -0.0097(12)
C19 0.0308(14) 0.0283(14) 0.0260(13) 0.0029(11) 0.0009(11) 0.0033(11)
C20 0.0273(14) 0.0251(13) 0.0311(14) 0.0017(11) 0.0010(11) 0.0042(11)
C21 0.0294(14) 0.0197(12) 0.0357(15) -0.0005(11) 0.0040(11) 0.0021(11)
C22 0.0285(14) 0.0245(13) 0.0324(14) 0.0022(11) 0.0059(11) -0.0021(11)
C23 0.0301(15) 0.0473(19) 0.0381(17) -0.0084(14) 0.0020(13) -0.0036(14)
C24 0.0396(19) 0.051(2) 0.049(2) -0.0053(17) -0.0095(16) 0.0026(16)
C25 0.0325(15) 0.0254(13) 0.0367(15) -0.0053(12) 0.0117(12) 0.0001(11)
C26 0.0322(15) 0.0299(14) 0.0300(14) -0.0050(11) 0.0123(12) 0.0038(12)
C27 0.0207(13) 0.0353(15) 0.0381(16) -0.0026(12) 0.0089(11) 0.0042(11)
C28 0.0226(13) 0.0373(16) 0.0398(16) -0.0018(13) 0.0038(12) 0.0071(12)
C29 0.0319(14) 0.0274(13) 0.0212(12) -0.0023(10) 0.0045(10) -0.0035(11)
C30 0.0330(14) 0.0214(12) 0.0245(13) -0.0027(10) 0.0069(11) 0.0001(11)
C31 0.0233(12) 0.0257(13) 0.0226(12) -0.0002(10) 0.0043(10) 0.0021(10)
C32 0.0166(11) 0.0228(12) 0.0226(12) -0.0019(10) 0.0037(9) -0.0031(9)
C33 0.0192(12) 0.0225(12) 0.0252(12) -0.0006(10) 0.0059(10) 0.0044(10)
C34 0.0286(14) 0.0247(13) 0.0282(13) -0.0021(11) 0.0097(11) 0.0008(11)
C35 0.0381(16) 0.0243(13) 0.0360(15) -0.0014(12) 0.0162(13) 0.0037(12)
C36 0.057(2) 0.0298(15) 0.0266(14) -0.0029(12) 0.0072(14) 0.0039(14)
C37 0.0229(12) 0.0246(12) 0.0238(12) 0.0037(10) 0.0076(10) 0.0035(10)
C38 0.0234(13) 0.0345(15) 0.0298(14) 0.0075(12) 0.0096(11) 0.0041(11)
C39 0.0239(13) 0.0405(16) 0.0367(15) 0.0136(13) 0.0113(11) 0.0061(12)
C40 0.0321(15) 0.0389(16) 0.0402(17) 0.0141(13) 0.0173(13) 0.0112(13)
C41 0.0464(18) 0.0260(14) 0.0310(15) 0.0073(11) 0.0178(13) 0.0069(12)
C42 0.0341(15) 0.0242(13) 0.0277(13) 0.0021(11) 0.0127(11) 0.0024(11)
C43 0.0416(17) 0.0287(14) 0.0319(15) 0.0061(12) 0.0167(13) 0.0105(12)
C44 0.0309(14) 0.0337(14) 0.0244(13) 0.0019(11) 0.0080(11) 0.0109(12)
C45 0.0234(13) 0.0280(13) 0.0243(13) -0.0015(10) 0.0063(10) 0.0044(10)
C46 0.0483(18) 0.0471(18) 0.0254(14) 0.0034(13) 0.0064(13) 0.0127(15)
C47 0.0212(12) 0.0254(12) 0.0197(11) -0.0057(10) 0.0048(9) 0.0000(10)
C48 0.0197(12) 0.0290(13) 0.0223(12) -0.0020(10) 0.0009(9) -0.0007(10)
C49 0.0259(13) 0.0292(14) 0.0292(14) -0.0013(11) 0.0028(11) -0.0038(11)
C50 0.0231(13) 0.0349(15) 0.0315(14) -0.0030(12) 0.0031(11) -0.0077(11)
C51 0.0211(12) 0.0325(14) 0.0264(13) -0.0057(11) 0.0016(10) -0.0010(11)
C52 0.0216(13) 0.0413(16) 0.0390(16) 0.0007(13) -0.0023(11) -0.0021(12)
C53 0.0231(12) 0.0259(13) 0.0251(13) -0.0040(10) 0.0065(10) 0.0015(10)
C54 0.0209(12) 0.0228(12) 0.0236(12) -0.0014(10) 0.0043(10) -0.0021(10)
C55 0.0197(12) 0.0272(13) 0.0242(12) 0.0008(10) 0.0035(10) -0.0022(10)
C56 0.0299(14) 0.0362(15) 0.0250(13) 0.0022(11) 0.0031(11) 0.0022(12)
B1 0.0191(13) 0.0222(13) 0.0203(13) -0.0024(10) 0.0036(10) 0.0004(11)
C2 0.063(2) 0.0288(16) 0.056(2) -0.0005(15) 0.0277(19) -0.0065(16)
C6AA 0.0242(14) 0.0514(19) 0.0480(18) 0.0088(15) 0.0072(13) 0.0055(13)
C4 0.055(2) 0.0339(16) 0.0407(18) 0.0031(14) 0.0228(16) 0.0096(15)
C5 0.0344(16) 0.0385(17) 0.0474(18) 0.0079(14) 0.0025(13) -0.0087(13)
F12A 0.174(14) 0.114(10) 0.024(3) 0.001(5) 0.019(6) -0.072(9)
F13A 0.064(4) 0.114(10) 0.049(7) -0.037(7) -0.023(4) 0.050(5)
F14A 0.099(10) 0.047(4) 0.033(4) -0.015(3) -0.006(5) 0.012(4)
F20A 0.104(15) 0.076(11) 0.070(7) 0.055(7) -0.044(9) -0.045(11)
F18A 0.045(6) 0.094(12) 0.126(17) 0.074(12) 0.017(7) -0.013(7)
F19A 0.32(4) 0.038(7) 0.081(12) 0.017(6) 0.088(19) 0.066(16)
F1 0.0749(17) 0.0656(16) 0.0461(13) -0.0073(11) -0.0015(11) 0.0095(13)
F2 0.098(2) 0.0648(17) 0.084(2) 0.0060(15) 0.0073(17) 0.0045(16)
F3 0.157(4) 0.130(3) 0.0576(18) -0.0347(19) 0.038(2) 0.014(3)
F4 0.149(4) 0.083(2) 0.103(3) -0.002(2) -0.022(3) 0.011(2)
F5 0.143(4) 0.112(3) 0.160(4) -0.061(3) 0.008(3) 0.024(3)
F6 0.166(5) 0.153(4) 0.197(5) 0.090(4) 0.113(4) 0.069(4)
C3AA 0.47(3) 0.130(9) 0.106(7) -0.012(7) 0.012(11) 0.030(13)
F0AA 0.016(6) 0.036(6) 0.107(15) 0.013(6) -0.023(6) -0.007(4)
F1AA 0.047(8) 0.041(5) 0.071(9) -0.005(5) 0.003(6) 0.019(4)
F27 0.014(5) 0.081(11) 0.032(5) 0.015(6) -0.012(4) -0.014(6)
C5AA 0.43(3) 0.216(15) 0.31(2) -0.133(15) 0.26(2) -0.127(17)
F3AB 0.020(3) 0.031(3) 0.064(4) -0.007(3) 0.009(2) -0.008(2)
F2AB 0.055(6) 0.029(3) 0.096(6) -0.027(4) 0.012(4) 0.000(3)
F4AB 0.032(4) 0.183(12) 0.064(4) 0.063(6) 0.009(3) 0.010(4)

loop_
_atom_type_symbol
_atom_type_description
_atom_type_scat_dispersion_real
_atom_type_scat_dispersion_imag
_atom_type_scat_source
C C 0.0033 0.0016 'International Tables Vol C Tables 4.2.6.8 and 6.1.1.4'
H H 0.0000 0.0000 'International Tables Vol C Tables 4.2.6.8 and 6.1.1.4'
B B 0.0013 0.0007 'International Tables Vol C Tables 4.2.6.8 and 6.1.1.4'
F F 0.0171 0.0103 'International Tables Vol C Tables 4.2.6.8 and 6.1.1.4'
Na Na 0.0362 0.0249 'International Tables Vol C Tables 4.2.6.8 and 6.1.1.4'
O O 0.0106 0.0060 'International Tables Vol C Tables 4.2.6.8 and 6.1.1.4'

loop_
_geom_angle_atom_site_label_1
_geom_angle_atom_site_label_2
_geom_angle_atom_site_label_3
_geom_angle
O1 Na1 C4AA 28.93(7)
O1 Na1 C7 151.30(8)
O2 Na1 O1 63.83(7)
O2 Na1 O4 92.30(7)
O2 Na1 O5 121.48(8)
O2 Na1 O6 88.53(7)
O2 Na1 O7 116.44(8)
O2 Na1 O8 117.37(8)
O2 Na1 C4AA 89.06(8)
O2 Na1 C7 91.55(8)
O2AA Na1 O1 121.32(7)
O2AA Na1 O2 66.06(7)
O2AA Na1 O4 51.75(7)
O2AA Na1 O5 117.46(8)
O2AA Na1 O6 151.83(8)
O2AA Na1 O7 50.39(6)
O2AA Na1 O8 86.20(7)
O2AA Na1 C4AA 150.21(8)
O2AA Na1 C7 29.98(7)
O4 Na1 O1 152.45(8)
O4 Na1 O6 121.61(7)
O4 Na1 O7 49.93(6)
O4 Na1 C4AA 150.95(8)
O4 Na1 C7 29.67(7)
O5 Na1 O1 113.68(7)
O5 Na1 O4 65.71(7)
O5 Na1 O6 64.67(7)
O5 Na1 O7 90.45(7)
O5 Na1 O8 121.15(8)
O5 Na1 C4AA 88.98(8)
O5 Na1 C7 91.25(8)
O6 Na1 O1 49.03(6)
O6 Na1 O7 152.15(7)
O6 Na1 C4AA 29.39(7)
O6 Na1 C7 151.27(8)
O7 Na1 O1 152.02(7)
O7 Na1 C4AA 149.92(8)
O7 Na1 C7 29.22(7)
O8 Na1 O1 91.01(7)
O8 Na1 O4 113.24(7)
O8 Na1 O6 117.69(8)
O8 Na1 O7 63.34(7)
O8 Na1 C4AA 91.57(8)
O8 Na1 C7 87.57(8)
O9 Na1 O1 50.37(7)
O9 Na1 O2 114.16(8)
O9 Na1 O2AA 149.34(8)
O9 Na1 O4 150.98(8)
O9 Na1 O5 89.30(7)
O9 Na1 O6 51.60(6)
O9 Na1 O7 120.00(7)
O9 Na1 O8 66.12(7)
O9 Na1 C4AA 29.93(7)
O9 Na1 C7 149.21(8)
C7 Na1 C4AA 179.11(9)
C4AA O1 Na1 78.71(14)
C4AA O1 C15 120.1(2)
C15 O1 Na1 104.97(17)
C16 O2 Na1 120.10(17)
C17 O2 Na1 116.19(16)
C17 O2 C16 111.6(2)
C7 O2AA Na1 87.44(14)
C7 O2AA C18 117.8(2)
C18 O2AA Na1 111.29(17)
C7 O4 Na1 83.41(14)
C7 O4 C19 119.5(2)
C19 O4 Na1 107.91(16)
C20 O5 Na1 115.96(16)
C21 O5 Na1 117.36(16)
C21 O5 C20 111.0(2)
C4AA O6 Na1 83.10(15)
C4AA O6 C22 117.5(2)
C22 O6 Na1 109.43(16)
C7 O7 Na1 79.83(14)
C7 O7 C25 117.3(2)
C25 O7 Na1 109.34(16)
C26 O8 Na1 119.22(16)
C27 O8 Na1 113.98(16)
C27 O8 C26 110.8(2)
C4AA O9 Na1 89.44(15)
C4AA O9 C28 117.4(2)
C28 O9 Na1 112.83(17)
C0AA C1 H1 120.2
C13 C1 H1 120.2
C13 C1 C0AA 119.5(3)
C1 C0AA H0AA 119.9
C1 C0AA C1AA 120.1(3)
C1AA C0AA H0AA 119.9
C0AA C1AA H1AA 119.5
C0AA C1AA C2AA 120.9(3)
C2AA C1AA H1AA 119.5
C1AA C2AA C7AA 119.8(3)
C1AA C2AA C14 118.1(3)
C14 C2AA C7AA 122.0(3)
C2AA C7AA H7AA 108.8
C2AA C7AA H7AB 108.8
C2AA C7AA C4AA 113.7(2)
H7AA C7AA H7AB 107.7
C4AA C7AA H7AA 108.8
C4AA C7AA H7AB 108.8
O1 C4AA Na1 72.36(14)
O1 C4AA O6 106.3(2)
O1 C4AA O9 105.5(2)
O1 C4AA C7AA 114.1(2)
O6 C4AA Na1 67.51(13)
O6 C4AA O9 104.7(2)
O6 C4AA C7AA 113.8(2)
O9 C4AA Na1 60.63(13)
O9 C4AA C7AA 111.7(2)
C7AA C4AA Na1 171.8(2)
O2AA C7 Na1 62.58(13)
O2AA C7 C8 111.5(2)
O4 C7 Na1 66.92(13)
O4 C7 O2AA 105.1(2)
O4 C7 C8 113.7(2)
O7 C7 Na1 70.94(14)
O7 C7 O2AA 104.9(2)
O7 C7 O4 106.5(2)
O7 C7 C8 114.4(2)
C8 C7 Na1 173.42(19)
C7 C8 H8A 108.6
C7 C8 H8B 108.6
H8A C8 H8B 107.6
C9 C8 C7 114.6(2)
C9 C8 H8A 108.6
C9 C8 H8B 108.6
C10 C9 C8 120.9(3)
C23 C9 C8 119.9(3)
C23 C9 C10 119.2(3)
C9 C10 H10 119.7
C11 C10 C9 120.5(3)
C11 C10 H10 119.7
C10 C11 H11 120.0
C10 C11 C12 120.1(3)
C12 C11 H11 120.0
C11 C12 H12 119.9
C11 C12 C24 120.2(3)
C24 C12 H12 119.9
C1 C13 H13 119.7
C1 C13 C14 120.6(3)
C14 C13 H13 119.7
C2AA C14 H14 119.7
C13 C14 C2AA 120.6(3)
C13 C14 H14 119.7
O1 C15 H15A 110.3
O1 C15 H15B 110.3
O1 C15 C16 106.9(3)
H15A C15 H15B 108.6
C16 C15 H15A 110.3
C16 C15 H15B 110.3
O2 C16 C15 108.6(2)
O2 C16 H16A 110.0
O2 C16 H16B 110.0
C15 C16 H16A 110.0
C15 C16 H16B 110.0
H16A C16 H16B 108.3
O2 C17 H17A 110.1
O2 C17 H17B 110.1
O2 C17 C18 108.2(2)
H17A C17 H17B 108.4
C18 C17 H17A 110.1
C18 C17 H17B 110.1
O2AA C18 C17 106.8(2)
O2AA C18 H18A 110.4
O2AA C18 H18B 110.4
C17 C18 H18A 110.4
C17 C18 H18B 110.4
H18A C18 H18B 108.6
O4 C19 H19A 110.5
O4 C19 H19B 110.5
O4 C19 C20 106.2(2)
H19A C19 H19B 108.7
C20 C19 H19A 110.5
C20 C19 H19B 110.5
O5 C20 C19 108.8(2)
O5 C20 H20A 109.9
O5 C20 H20B 109.9
C19 C20 H20A 109.9
C19 C20 H20B 109.9
H20A C20 H20B 108.3
O5 C21 H21A 110.0
O5 C21 H21B 110.0
O5 C21 C22 108.6(2)
H21A C21 H21B 108.3
C22 C21 H21A 110.0
C22 C21 H21B 110.0
O6 C22 C21 106.3(2)
O6 C22 H22A 110.5
O6 C22 H22B 110.5
C21 C22 H22A 110.5
C21 C22 H22B 110.5
H22A C22 H22B 108.7
C9 C23 H23 119.8
C9 C23 C24 120.4(3)
C24 C23 H23 119.8
C12 C24 C23 119.6(4)
C12 C24 H24 120.2
C23 C24 H24 120.2
O7 C25 H25A 110.3
O7 C25 H25B 110.3
O7 C25 C26 107.0(2)
H25A C25 H25B 108.6
C26 C25 H25A 110.3
C26 C25 H25B 110.3
O8 C26 C25 109.1(2)
O8 C26 H26A 109.9
O8 C26 H26B 109.9
C25 C26 H26A 109.9
C25 C26 H26B 109.9
H26A C26 H26B 108.3
O8 C27 H27A 110.0
O8 C27 H27B 110.0
O8 C27 C28 108.6(2)
H27A C27 H27B 108.4
C28 C27 H27A 110.0
C28 C27 H27B 110.0
O9 C28 C27 106.9(2)
O9 C28 H28A 110.3
O9 C28 H28B 110.3
C27 C28 H28A 110.3
C27 C28 H28B 110.3
H28A C28 H28B 108.6
C30 C29 H29 121.1
C55 C29 H29 121.1
C55 C29 C30 117.7(2)
C29 C30 C31 121.4(3)
C29 C30 C36 119.5(2)
C31 C30 C36 119.1(3)
C30 C31 H31 119.1
C30 C31 C32 121.8(2)
C32 C31 H31 119.1
C31 C32 C54 115.5(2)
C31 C32 B1 124.5(2)
C54 C32 B1 119.9(2)
C34 C33 C45 115.6(2)
C34 C33 B1 122.6(2)
C45 C33 B1 121.3(2)
C33 C34 H34 118.9
C35 C34 C33 122.2(3)
C35 C34 H34 118.9
C34 C35 C2 119.4(3)
C43 C35 C34 121.0(3)
C43 C35 C2 119.6(3)
F6AA C36 C30 112.5(3)
F7AA C36 F6AA 106.3(3)
F7AA C36 F24 107.0(3)
F7AA C36 C30 113.0(3)
F24 C36 F6AA 105.4(3)
F24 C36 C30 112.2(3)
C38 C37 B1 120.4(2)
C42 C37 C38 115.9(3)
C42 C37 B1 123.3(2)
C37 C38 H38 118.6
C39 C38 C37 122.8(3)
C39 C38 H38 118.6
C38 C39 C6AA 118.8(3)
C40 C39 C38 120.2(3)
C40 C39 C6AA 121.0(3)
C39 C40 H40 120.7
C39 C40 C41 118.6(3)
C41 C40 H40 120.7
C40 C41 C42 121.0(3)
C40 C41 C4 121.1(3)
C42 C41 C4 117.9(3)
C37 C42 C41 121.4(3)
C37 C42 H42 119.3
C41 C42 H42 119.3
C35 C43 H43 120.9
C35 C43 C44 118.1(3)
C44 C43 H43 120.9
C43 C44 C45 120.3(3)
C43 C44 C46 120.4(3)
C45 C44 C46 119.3(3)
C33 C45 H45 118.6
C44 C45 C33 122.8(3)
C44 C45 H45 118.6
F12 C46 F13 103.1(8)
F12 C46 C44 113.2(7)
F13 C46 C44 110.3(6)
F14 C46 F12 108.5(10)
F14 C46 F13 106.8(11)
F14 C46 C44 114.1(8)
F12A C46 C44 113.5(8)
F13A C46 C44 115.5(7)
F13A C46 F12A 106.1(10)
F13A C46 F14A 105.7(12)
F14A C46 C44 112.8(10)
F14A C46 F12A 102.1(13)
C48 C47 B1 120.6(2)
C53 C47 C48 116.1(2)
C53 C47 B1 123.3(2)
C47 C48 H48 118.9
C49 C48 C47 122.3(3)
C49 C48 H48 118.9
C48 C49 C50 120.4(3)
C48 C49 C5 120.8(3)
C50 C49 C5 118.8(3)
C49 C50 H50 120.8
C51 C50 C49 118.5(3)
C51 C50 H50 120.8
C50 C51 C52 119.1(3)
C50 C51 C53 120.7(3)
C53 C51 C52 120.2(3)
F15 C52 C51 111.4(5)
F16 C52 F15 107.7(6)
F16 C52 F17 106.3(6)
F16 C52 C51 112.0(5)
F17 C52 F15 107.0(6)
F17 C52 C51 112.2(5)
F0AA C52 C51 118.1(13)
F0AA C52 F1AA 101.2(13)
F0AA C52 F27 104.4(14)
F1AA C52 C51 113.4(13)
F27 C52 C51 116.1(10)
F27 C52 F1AA 101.2(13)
C47 C53 H53 119.0
C51 C53 C47 122.1(3)
C51 C53 H53 119.0
C32 C54 H54 118.6
C55 C54 C32 122.8(2)
C55 C54 H54 118.6
C29 C55 C54 120.7(2)
C29 C55 C56 120.9(2)
C54 C55 C56 118.4(2)
F21 C56 C55 111.8(2)
F22 C56 F21 106.4(2)
F22 C56 F23 107.2(2)
F22 C56 C55 113.5(3)
F23 C56 F21 104.4(3)
F23 C56 C55 113.0(2)
C32 B1 C33 114.9(2)
C32 B1 C37 109.7(2)
C32 B1 C47 105.8(2)
C37 B1 C33 102.6(2)
C47 B1 C33 112.1(2)
C47 B1 C37 112.0(2)
F5AA C2 F10 105.3(3)
F5AA C2 C35 113.0(3)
F10 C2 C35 113.5(3)
F11 C2 F5AA 105.0(4)
F11 C2 F10 106.8(3)
F11 C2 C35 112.7(3)
F2AA C6AA F3AA 109.6(8)
F2AA C6AA F4AA 107.9(6)
F2AA C6AA C39 112.8(4)
F3AA C6AA C39 107.3(8)
F4AA C6AA F3AA 103.8(7)
F4AA C6AA C39 114.8(5)
F3AB C6AA C39 115.0(4)
F3AB C6AA F2AB 105.4(5)
F2AB C6AA C39 113.4(5)
F4AB C6AA C39 106.8(7)
F4AB C6AA F3AB 108.1(7)
F4AB C6AA F2AB 107.7(8)
F7 C4 F8 107.3(3)
F7 C4 C41 112.8(3)
F8 C4 C41 112.7(3)
F9 C4 F7 105.6(3)
F9 C4 F8 106.1(3)
F9 C4 C41 111.9(3)
F18 C5 C49 111.9(3)
F19 C5 F18 103.7(4)
F19 C5 C49 114.8(3)
F20 C5 F18 104.6(4)
F20 C5 F19 106.8(4)
F20 C5 C49 114.1(3)
F20A C5 C49 107.5(7)
F20A C5 F18A 97.6(14)
F18A C5 C49 107.0(8)
F19A C5 C49 113.9(11)
F19A C5 F20A 126.2(17)
F19A C5 F18A 101(2)
F1 C3AA F2 112.1(6)
F1 C3AA H3AA 99.7
F2 C3AA H3AA 99.7
F3 C3AA F1 123.5(12)
F3 C3AA F2 116.0(7)
F3 C3AA H3AA 99.7
F4 C5AA F5 114.9(11)
F4 C5AA F6 121.8(11)
F4 C5AA H5AA 100.0
F5 C5AA H5AA 100.0
F6 C5AA F5 114.4(8)
F6 C5AA H5AA 100.0

loop_
_geom_bond_atom_site_label_1
_geom_bond_atom_site_label_2
_geom_bond_distance
Na1 O1 2.756(2)
Na1 O2 2.514(2)
Na1 O2AA 2.504(2)
Na1 O4 2.610(2)
Na1 O5 2.538(2)
Na1 O6 2.640(2)
Na1 O7 2.706(2)
Na1 O8 2.567(2)
Na1 O9 2.472(2)
Na1 C4AA 2.836(3)
Na1 C7 2.818(3)
F5AA C2 1.334(4)
F6AA C36 1.340(4)
F7AA C36 1.330(4)
F2AA C6AA 1.294(9)
F3AA C6AA 1.371(9)
F4AA C6AA 1.369(8)
F7 C4 1.339(4)
F8 C4 1.344(4)
F9 C4 1.337(4)
F10 C2 1.336(4)
F11 C2 1.332(5)
F12 C46 1.325(9)
F13 C46 1.344(8)
F14 C46 1.297(10)
F15 C52 1.327(6)
F16 C52 1.324(6)
F17 C52 1.325(6)
F18 C5 1.342(5)
F19 C5 1.331(4)
F20 C5 1.321(5)
F21 C56 1.350(4)
F22 C56 1.327(3)
F23 C56 1.340(4)
F24 C36 1.334(4)
O1 C4AA 1.399(3)
O1 C15 1.446(4)
O2 C16 1.430(4)
O2 C17 1.424(3)
O2AA C7 1.410(3)
O2AA C18 1.441(3)
O4 C7 1.404(3)
O4 C19 1.452(3)
O5 C20 1.424(3)
O5 C21 1.422(3)
O6 C4AA 1.402(3)
O6 C22 1.443(3)
O7 C7 1.398(3)
O7 C25 1.440(3)
O8 C26 1.428(3)
O8 C27 1.427(3)
O9 C4AA 1.415(3)
O9 C28 1.436(3)
C1 H1 0.9500
C1 C0AA 1.385(5)
C1 C13 1.379(5)
C0AA H0AA 0.9500
C0AA C1AA 1.388(5)
C1AA H1AA 0.9500
C1AA C2AA 1.396(4)
C2AA C7AA 1.496(4)
C2AA C14 1.396(4)
C7AA H7AA 0.9900
C7AA H7AB 0.9900
C7AA C4AA 1.532(4)
C7 C8 1.531(4)
C8 H8A 0.9900
C8 H8B 0.9900
C8 C9 1.513(4)
C9 C10 1.392(4)
C9 C23 1.389(5)
C10 H10 0.9500
C10 C11 1.381(5)
C11 H11 0.9500
C11 C12 1.382(6)
C12 H12 0.9500
C12 C24 1.388(6)
C13 H13 0.9500
C13 C14 1.387(5)
C14 H14 0.9500
C15 H15A 0.9900
C15 H15B 0.9900
C15 C16 1.499(4)
C16 H16A 0.9900
C16 H16B 0.9900
C17 H17A 0.9900
C17 H17B 0.9900
C17 C18 1.500(4)
C18 H18A 0.9900
C18 H18B 0.9900
C19 H19A 0.9900
C19 H19B 0.9900
C19 C20 1.507(4)
C20 H20A 0.9900
C20 H20B 0.9900
C21 H21A 0.9900
C21 H21B 0.9900
C21 C22 1.506(4)
C22 H22A 0.9900
C22 H22B 0.9900
C23 H23 0.9500
C23 C24 1.391(5)
C24 H24 0.9500
C25 H25A 0.9900
C25 H25B 0.9900
C25 C26 1.505(4)
C26 H26A 0.9900
C26 H26B 0.9900
C27 H27A 0.9900
C27 H27B 0.9900
C27 C28 1.501(4)
C28 H28A 0.9900
C28 H28B 0.9900
C29 H29 0.9500
C29 C30 1.388(4)
C29 C55 1.388(4)
C30 C31 1.399(4)
C30 C36 1.503(4)
C31 H31 0.9500
C31 C32 1.400(4)
C32 C54 1.404(4)
C32 B1 1.639(4)
C33 C34 1.399(4)
C33 C45 1.401(4)
C33 B1 1.643(4)
C34 H34 0.9500
C34 C35 1.396(4)
C35 C43 1.387(5)
C35 C2 1.480(4)
C37 C38 1.406(4)
C37 C42 1.393(4)
C37 B1 1.642(4)
C38 H38 0.9500
C38 C39 1.391(4)
C39 C40 1.374(5)
C39 C6AA 1.493(4)
C40 H40 0.9500
C40 C41 1.389(5)
C41 C42 1.404(4)
C41 C4 1.487(5)
C42 H42 0.9500
C43 H43 0.9500
C43 C44 1.391(5)
C44 C45 1.396(4)
C44 C46 1.484(4)
C45 H45 0.9500
C46 F12A 1.348(9)
C46 F13A 1.303(10)
C46 F14A 1.327(10)
C47 C48 1.402(4)
C47 C53 1.399(4)
C47 B1 1.640(4)
C48 H48 0.9500
C48 C49 1.393(4)
C49 C50 1.393(4)
C49 C5 1.489(4)
C50 H50 0.9500
C50 C51 1.386(4)
C51 C52 1.488(4)
C51 C53 1.395(4)
C52 F0AA 1.330(12)
C52 F1AA 1.363(12)
C52 F27 1.344(12)
C53 H53 0.9500
C54 H54 0.9500
C54 C55 1.392(4)
C55 C56 1.497(4)
C6AA F3AB 1.335(7)
C6AA F2AB 1.363(7)
C6AA F4AB 1.325(9)
C5 F20A 1.304(11)
C5 F18A 1.331(12)
C5 F19A 1.288(13)
F1 C3AA 1.695(13)
F2 C3AA 1.781(14)
F3 C3AA 1.566(13)
F4 C5AA 1.566(19)
F5 C5AA 1.778(14)
F6 C5AA 1.598(15)
C3AA H3AA 1.0000
C5AA H5AA 1.0000

loop_
_geom_torsion_atom_site_label_1
_geom_torsion_atom_site_label_2
_geom_torsion_atom_site_label_3
_geom_torsion_atom_site_label_4
_geom_torsion
Na1 O1 C4AA O6 59.25(17)
Na1 O1 C4AA O9 -51.54(16)
Na1 O1 C4AA C7AA -174.5(2)
Na1 O1 C15 C16 59.2(3)
Na1 O2 C16 C15 35.2(3)
Na1 O2 C17 C18 -36.5(3)
Na1 O2AA C7 O4 -53.33(17)
Na1 O2AA C7 O7 58.77(18)
Na1 O2AA C7 C8 -176.9(2)
Na1 O2AA C18 C17 -56.0(3)
Na1 O4 C7 O2AA 50.71(17)
Na1 O4 C7 O7 -60.23(18)
Na1 O4 C7 C8 172.9(2)
Na1 O4 C19 C20 -58.3(2)
Na1 O5 C20 C19 -38.3(3)
Na1 O5 C21 C22 39.7(3)
Na1 O6 C4AA O1 -62.43(18)
Na1 O6 C4AA O9 48.92(17)
Na1 O6 C4AA C7AA 171.2(2)
Na1 O6 C22 C21 55.9(2)
Na1 O7 C7 O2AA -53.42(17)
Na1 O7 C7 O4 57.65(17)
Na1 O7 C7 C8 -175.9(2)
Na1 O7 C25 C26 -56.2(2)
Na1 O8 C26 C25 -36.3(3)
Na1 O8 C27 C28 37.6(3)
Na1 O9 C4AA O1 58.90(18)
Na1 O9 C4AA O6 -53.06(18)
Na1 O9 C4AA C7AA -176.7(2)
Na1 O9 C28 C27 55.9(3)
O1 C15 C16 O2 -64.8(3)
O2 C17 C18 O2AA 60.7(3)
O2AA C7 C8 C9 173.6(2)
O4 C7 C8 C9 55.1(3)
O4 C19 C20 O5 65.3(3)
O5 C21 C22 O6 -63.8(3)
O7 C7 C8 C9 -67.6(3)
O7 C25 C26 O8 61.7(3)
O8 C27 C28 O9 -61.3(3)
C1 C0AA C1AA C2AA -1.3(6)
C1 C13 C14 C2AA 1.6(5)
C0AA C1 C13 C14 -0.2(6)
C0AA C1AA C2AA C7AA -173.5(3)
C0AA C1AA C2AA C14 2.6(5)
C1AA C2AA C7AA C4AA 100.7(3)
C1AA C2AA C14 C13 -2.7(5)
C2AA C7AA C4AA O1 -51.8(3)
C2AA C7AA C4AA O6 70.5(3)
C2AA C7AA C4AA O9 -171.3(2)
C7AA C2AA C14 C13 173.3(3)
C4AA O1 C15 C16 144.7(3)
C4AA O6 C22 C21 148.2(2)
C4AA O9 C28 C27 157.8(2)
C7 O2AA C18 C17 -154.8(2)
C7 O4 C19 C20 -150.8(2)
C7 O7 C25 C26 -144.6(2)
C7 C8 C9 C10 71.0(4)
C7 C8 C9 C23 -107.9(3)
C8 C9 C10 C11 -178.4(3)
C8 C9 C23 C24 178.4(3)
C9 C10 C11 C12 -0.2(5)
C9 C23 C24 C12 0.2(5)
C10 C9 C23 C24 -0.6(5)
C10 C11 C12 C24 -0.2(6)
C11 C12 C24 C23 0.2(6)
C13 C1 C0AA C1AA 0.1(6)
C14 C2AA C7AA C4AA -75.3(4)
C15 O1 C4AA Na1 -100.9(2)
C15 O1 C4AA O6 -41.6(3)
C15 O1 C4AA O9 -152.4(2)
C15 O1 C4AA C7AA 84.7(3)
C16 O2 C17 C18 -179.2(3)
C17 O2 C16 C15 176.2(3)
C18 O2AA C7 Na1 112.8(2)
C18 O2AA C7 O4 59.5(3)
C18 O2AA C7 O7 171.6(2)
C18 O2AA C7 C8 -64.1(3)
C19 O4 C7 Na1 106.9(2)
C19 O4 C7 O2AA 157.6(2)
C19 O4 C7 O7 46.7(3)
C19 O4 C7 C8 -80.3(3)
C20 O5 C21 C22 176.3(2)
C21 O5 C20 C19 -175.6(2)
C22 O6 C4AA Na1 -108.4(2)
C22 O6 C4AA O1 -170.8(2)
C22 O6 C4AA O9 -59.4(3)
C22 O6 C4AA C7AA 62.8(3)
C23 C9 C10 C11 0.6(5)
C25 O7 C7 Na1 106.6(2)
C25 O7 C7 O2AA 53.2(3)
C25 O7 C7 O4 164.3(2)
C25 O7 C7 C8 -69.2(3)
C26 O8 C27 C28 175.4(2)
C27 O8 C26 C25 -171.6(2)
C28 O9 C4AA Na1 -115.6(2)
C28 O9 C4AA O1 -56.7(3)
C28 O9 C4AA O6 -168.7(2)
C28 O9 C4AA C7AA 67.7(3)
C29 C30 C31 C32 0.8(4)
C29 C30 C36 F6AA 108.0(3)
C29 C30 C36 F7AA -12.3(4)
C29 C30 C36 F24 -133.4(3)
C29 C55 C56 F21 -127.3(3)
C29 C55 C56 F22 -7.0(4)
C29 C55 C56 F23 115.3(3)
C30 C29 C55 C54 -1.9(4)
C30 C29 C55 C56 178.7(3)
C30 C31 C32 C54 -2.3(4)
C30 C31 C32 B1 -178.4(2)
C31 C30 C36 F6AA -71.0(4)
C31 C30 C36 F7AA 168.7(3)
C31 C30 C36 F24 47.6(4)
C31 C32 C54 C55 1.7(4)
C31 C32 B1 C33 -34.2(3)
C31 C32 B1 C37 -149.1(2)
C31 C32 B1 C47 90.0(3)
C32 C54 C55 C29 0.3(4)
C32 C54 C55 C56 179.7(2)
C33 C34 C35 C43 -0.4(4)
C33 C34 C35 C2 177.8(3)
C34 C33 C45 C44 2.3(4)
C34 C33 B1 C32 -29.6(3)
C34 C33 B1 C37 89.3(3)
C34 C33 B1 C47 -150.4(2)
C34 C35 C43 C44 0.7(4)
C34 C35 C2 F5AA 38.6(4)
C34 C35 C2 F10 158.3(3)
C34 C35 C2 F11 -80.2(4)
C35 C43 C44 C45 0.4(4)
C35 C43 C44 C46 -179.6(3)
C36 C30 C31 C32 179.8(3)
C37 C38 C39 C40 -0.9(4)
C37 C38 C39 C6AA 179.5(3)
C38 C37 C42 C41 -0.7(4)
C38 C37 B1 C32 39.9(3)
C38 C37 B1 C33 -82.6(3)
C38 C37 B1 C47 157.0(2)
C38 C39 C40 C41 0.1(4)
C38 C39 C6AA F2AA 43.3(7)
C38 C39 C6AA F3AA 164.2(7)
C38 C39 C6AA F4AA -80.9(5)
C38 C39 C6AA F3AB 161.4(5)
C38 C39 C6AA F2AB 40.0(6)
C38 C39 C6AA F4AB -78.6(7)
C39 C40 C41 C42 0.5(4)
C39 C40 C41 C4 -178.8(3)
C40 C39 C6AA F2AA -136.2(6)
C40 C39 C6AA F3AA -15.4(7)
C40 C39 C6AA F4AA 99.5(5)
C40 C39 C6AA F3AB -18.2(6)
C40 C39 C6AA F2AB -139.6(6)
C40 C39 C6AA F4AB 101.8(7)
C40 C41 C42 C37 -0.2(4)
C40 C41 C4 F7 -119.8(3)
C40 C41 C4 F8 1.9(4)
C40 C41 C4 F9 121.3(3)
C42 C37 C38 C39 1.2(4)
C42 C37 B1 C32 -147.3(2)
C42 C37 B1 C33 90.2(3)
C42 C37 B1 C47 -30.2(3)
C42 C41 C4 F7 60.9(4)
C42 C41 C4 F8 -177.5(3)
C42 C41 C4 F9 -58.0(4)
C43 C35 C2 F5AA -143.2(3)
C43 C35 C2 F10 -23.5(5)
C43 C35 C2 F11 98.0(4)
C43 C44 C45 C33 -2.0(4)
C43 C44 C46 F12 8.0(9)
C43 C44 C46 F13 122.9(9)
C43 C44 C46 F14 -116.8(13)
C43 C44 C46 F12A -20.2(17)
C43 C44 C46 F13A 102.6(14)
C43 C44 C46 F14A -135.6(12)
C45 C33 C34 C35 -1.1(4)
C45 C33 B1 C32 159.2(2)
C45 C33 B1 C37 -81.9(3)
C45 C33 B1 C47 38.4(3)
C45 C44 C46 F12 -172.0(8)
C45 C44 C46 F13 -57.1(9)
C45 C44 C46 F14 63.3(13)
C45 C44 C46 F12A 159.8(17)
C45 C44 C46 F13A -77.4(14)
C45 C44 C46 F14A 44.4(12)
C46 C44 C45 C33 178.0(3)
C47 C48 C49 C50 -0.4(4)
C47 C48 C49 C5 179.6(3)
C48 C47 C53 C51 2.8(4)
C48 C47 B1 C32 75.4(3)
C48 C47 B1 C33 -158.8(2)
C48 C47 B1 C37 -44.1(3)
C48 C49 C50 C51 0.8(4)
C48 C49 C5 F18 131.4(4)
C48 C49 C5 F19 13.6(5)
C48 C49 C5 F20 -110.2(5)
C48 C49 C5 F20A -46.7(15)
C48 C49 C5 F18A -150.7(14)
C48 C49 C5 F19A 98(2)
C49 C50 C51 C52 -178.9(3)
C49 C50 C51 C53 0.6(4)
C50 C49 C5 F18 -48.7(5)
C50 C49 C5 F19 -166.5(4)
C50 C49 C5 F20 69.8(5)
C50 C49 C5 F20A 133.3(15)
C50 C49 C5 F18A 29.3(14)
C50 C49 C5 F19A -82(2)
C50 C51 C52 F15 42.3(6)
C50 C51 C52 F16 -78.3(6)
C50 C51 C52 F17 162.2(5)
C50 C51 C52 F0AA 21.0(13)
C50 C51 C52 F1AA -97.1(10)
C50 C51 C52 F27 146.2(13)
C50 C51 C53 C47 -2.5(4)
C52 C51 C53 C47 177.0(3)
C53 C47 C48 C49 -1.4(4)
C53 C47 B1 C32 -101.6(3)
C53 C47 B1 C33 24.2(3)
C53 C47 B1 C37 138.9(2)
C53 C51 C52 F15 -137.2(5)
C53 C51 C52 F16 102.2(5)
C53 C51 C52 F17 -17.3(6)
C53 C51 C52 F0AA -158.5(13)
C53 C51 C52 F1AA 83.4(10)
C53 C51 C52 F27 -33.3(13)
C54 C32 B1 C33 149.8(2)
C54 C32 B1 C37 34.9(3)
C54 C32 B1 C47 -86.0(3)
C54 C55 C56 F21 53.3(3)
C54 C55 C56 F22 173.6(3)
C54 C55 C56 F23 -64.1(3)
C55 C29 C30 C31 1.4(4)
C55 C29 C30 C36 -177.6(3)
B1 C32 C54 C55 178.1(2)
B1 C33 C34 C35 -172.8(2)
B1 C33 C45 C44 174.1(2)
B1 C37 C38 C39 174.5(3)
B1 C37 C42 C41 -173.7(2)
B1 C47 C48 C49 -178.6(2)
B1 C47 C53 C51 179.9(2)
C2 C35 C43 C44 -177.5(3)
C6AA C39 C40 C41 179.6(3)
C4 C41 C42 C37 179.2(3)
C5 C49 C50 C51 -179.2(3)
